data_4084427
loop_
_publ_author_name
'Timpa, Samuel D.'
'Zhou, Jia'
'Bhuvanesh, Nattamai'
'Ozerov, Oleg V.'

_publ_section_title
;
 Potential Carbon--Fluorine Reductive Elimination from Pincer-Supported
 Rh(III) and Dominating Side Reactions: Theoretical and Experimental
 Examination
;
_journal_issue 21
_journal_name_full Organometallics
_journal_page_first 6210
_journal_paper_doi 10.1021/om5008902
_journal_volume 33
_journal_year 2014
_chemical_formula_moiety 'C32 H59 O3 P2 Rh'
_chemical_formula_sum 'C32 H59 O3 P2 Rh'
_chemical_formula_weight 656.64
_chemical_name_common (POCOP)Rh(CHCH2)(OtBu)
_chemical_name_systematic
; 
 ? 
;
_space_group_IT_number 14
_symmetry_cell_setting monoclinic
_symmetry_space_group_name_Hall '-P 2yn'
_symmetry_space_group_name_H-M 'P 1 21/n 1'
_atom_sites_solution_hydrogens geom
_atom_sites_solution_primary direct
_atom_sites_solution_secondary difmap
_audit_creation_method SHELXL-97
_cell_angle_alpha 90.00
_cell_angle_beta 95.306(6)
_cell_angle_gamma 90.00
_cell_formula_units_Z 4
_cell_length_a 12.411(7)
_cell_length_b 16.436(9)
_cell_length_c 17.215(10)
_cell_measurement_reflns_used 5134
_cell_measurement_temperature 110(2)
_cell_measurement_theta_max 23.27
_cell_measurement_theta_min 2.38
_cell_volume 3497(3)
_computing_cell_refinement
; 
  APEX-II(BRUKER-NONIUS, 2003) 
;
_computing_data_collection 'APEX-II (BRUKER-NONIUS, 2003)'
_computing_data_reduction APEX-II
_computing_molecular_graphics Olex2
_computing_publication_material 'Bruker SHELXTL'
_computing_structure_refinement 'SHELXL-97 (Sheldrick, 2008)'
_computing_structure_solution 'SHELXS-97 (Sheldrick, 2008)'
_diffrn_ambient_temperature 110(2)
_diffrn_measured_fraction_theta_full 0.992
_diffrn_measured_fraction_theta_max 0.992
_diffrn_measurement_device_type 'APEX II'
_diffrn_measurement_method 'omega scans'
_diffrn_radiation_monochromator graphite
_diffrn_radiation_source 'fine-focus sealed tube'
_diffrn_radiation_type MoK\a
_diffrn_radiation_wavelength 0.71073
_diffrn_reflns_av_R_equivalents 0.0679
_diffrn_reflns_av_sigmaI/netI 0.0615
_diffrn_reflns_limit_h_max 14
_diffrn_reflns_limit_h_min -14
_diffrn_reflns_limit_k_max 18
_diffrn_reflns_limit_k_min -18
_diffrn_reflns_limit_l_max 19
_diffrn_reflns_limit_l_min -19
_diffrn_reflns_number 29115
_diffrn_reflns_theta_full 24.14
_diffrn_reflns_theta_max 24.14
_diffrn_reflns_theta_min 1.94
_diffrn_standards_decay_% 0
_diffrn_standards_interval_count 0
_diffrn_standards_number 0
_exptl_absorpt_coefficient_mu 0.608
_exptl_absorpt_correction_T_max 0.9702
_exptl_absorpt_correction_T_min 0.7119
_exptl_absorpt_correction_type multi-scan
_exptl_absorpt_process_details 'SADABS; (Sheldrick, 2006)'
_exptl_crystal_colour red
_exptl_crystal_density_diffrn 1.247
_exptl_crystal_density_method 'not measured'
_exptl_crystal_description plate
_exptl_crystal_F_000 1400
_exptl_crystal_size_max 0.60
_exptl_crystal_size_mid 0.18
_exptl_crystal_size_min 0.05
_refine_diff_density_max 0.397
_refine_diff_density_min -0.404
_refine_diff_density_rms 0.062
_refine_ls_extinction_method none
_refine_ls_goodness_of_fit_ref 0.897
_refine_ls_hydrogen_treatment constr
_refine_ls_matrix_type full
_refine_ls_number_parameters 359
_refine_ls_number_reflns 5538
_refine_ls_number_restraints 14
_refine_ls_restrained_S_all 0.900
_refine_ls_R_factor_all 0.0398
_refine_ls_R_factor_gt 0.0291
_refine_ls_shift/su_max 0.001
_refine_ls_shift/su_mean 0.000
_refine_ls_structure_factor_coef Fsqd
_refine_ls_weighting_details 'calc w=1/[\s^2^(Fo^2^)+(0.0116P)^2^+0.0000P] where P=(Fo^2^+2Fc^2^)/3'
_refine_ls_weighting_scheme calc
_refine_ls_wR_factor_gt 0.0511
_refine_ls_wR_factor_ref 0.0532
_reflns_number_gt 4373
_reflns_number_total 5538
_reflns_threshold_expression >2sigma(I)
_cod_data_source_file om5008902_si_003.cif
_cod_data_source_block 13
_cod_depositor_comments
;
The following automatic conversions were performed:

'_symmetry_cell_setting' value 'Monoclinic' changed to 'monoclinic'
according to
/home/saulius/struct/COD-crude-data--automatic-downloads/rss-feeds/ACS/lib/dictionaries/cif_core.dic
dictionary named 'cif_core.dic' version 2.4.2 from 2011-04-26.

Automatic conversion script
Id: cif_fix_values 2281 2013-09-26 08:29:07Z andrius 

 Adding full bibliography for 4084426--4084428.cif.
;
_cod_original_sg_symbol_Hall '-P 2ybn'
_cod_original_sg_symbol_H-M P2(1)/n
_cod_database_code 4084427

loop_
_symmetry_equiv_pos_as_xyz
'x, y, z'
'-x+1/2, y+1/2, -z+1/2'
'-x, -y, -z'
'x-1/2, -y-1/2, z-1/2'

loop_
_atom_site_label
_atom_site_type_symbol
_atom_site_fract_x
_atom_site_fract_y
_atom_site_fract_z
_atom_site_U_iso_or_equiv
_atom_site_adp_type
_atom_site_occupancy
_atom_site_symmetry_multiplicity
_atom_site_calc_flag
_atom_site_refinement_flags
_atom_site_disorder_assembly
_atom_site_disorder_group
Rh1 Rh 0.190420(17) 0.049000(13) 0.243231(12) 0.01402(7) Uani 1 1 d . A .
P1 P 0.02000(6) 0.07563(4) 0.27675(4) 0.01662(18) Uani 1 1 d . . .
P2 P 0.34398(6) 0.05905(5) 0.17776(4) 0.02055(18) Uani 1 1 d D . .
O3 O 0.22792(14) 0.01216(11) 0.35643(10) 0.0219(5) Uani 1 1 d . . .
O1 O -0.03748(13) 0.13131(10) 0.20476(9) 0.0190(5) Uani 1 1 d . . .
O2 O 0.30055(13) 0.10181(11) 0.09357(10) 0.0218(5) Uani 1 1 d . A .
C3 C 0.3084(2) -0.03889(17) 0.39465(15) 0.0229(7) Uani 1 1 d . A .
C4 C 0.2813(2) -0.04762(19) 0.48006(16) 0.0363(8) Uani 1 1 d . . .
H4A H 0.2815 0.0062 0.5045 0.054 Uiso 1 1 calc R A .
H4B H 0.3356 -0.0822 0.5087 0.054 Uiso 1 1 calc R . .
H4C H 0.2096 -0.0724 0.4811 0.054 Uiso 1 1 calc R . .
C6 C 0.3048(2) -0.12300(16) 0.35542(17) 0.0324(8) Uani 1 1 d . . .
H6A H 0.2334 -0.1475 0.3588 0.049 Uiso 1 1 calc R A .
H6B H 0.3604 -0.1581 0.3820 0.049 Uiso 1 1 calc R . .
H6C H 0.3182 -0.1170 0.3005 0.049 Uiso 1 1 calc R . .
C5 C 0.4216(2) -0.00123(17) 0.39426(16) 0.0273(7) Uani 1 1 d . . .
H5A H 0.4394 0.0050 0.3403 0.041 Uiso 1 1 calc R A .
H5B H 0.4750 -0.0369 0.4226 0.041 Uiso 1 1 calc R . .
H5C H 0.4227 0.0522 0.4196 0.041 Uiso 1 1 calc R . .
C30 C 0.0078(2) 0.14535(16) 0.35863(15) 0.0213(7) Uani 1 1 d . . .
H30 H -0.0678 0.1669 0.3544 0.026 Uiso 1 1 calc R . .
C32 C 0.0849(2) 0.21749(16) 0.35039(16) 0.0314(8) Uani 1 1 d . . .
H32A H 0.0747 0.2579 0.3910 0.047 Uiso 1 1 calc R . .
H32B H 0.0693 0.2425 0.2989 0.047 Uiso 1 1 calc R . .
H32C H 0.1599 0.1981 0.3561 0.047 Uiso 1 1 calc R . .
C31 C 0.0302(2) 0.10515(17) 0.43910(15) 0.0290(8) Uani 1 1 d . . .
H31A H 0.1013 0.0789 0.4427 0.044 Uiso 1 1 calc R . .
H31B H -0.0256 0.0643 0.4460 0.044 Uiso 1 1 calc R . .
H31C H 0.0290 0.1466 0.4799 0.044 Uiso 1 1 calc R . .
C27 C -0.0807(2) -0.00578(17) 0.28122(16) 0.0230(7) Uani 1 1 d . . .
H27 H -0.0899 -0.0300 0.2277 0.028 Uiso 1 1 calc R . .
C28 C -0.1936(2) 0.02456(18) 0.29776(17) 0.0329(8) Uani 1 1 d . . .
H28A H -0.2455 -0.0204 0.2909 0.049 Uiso 1 1 calc R . .
H28B H -0.2163 0.0686 0.2614 0.049 Uiso 1 1 calc R . .
H28C H -0.1910 0.0448 0.3514 0.049 Uiso 1 1 calc R . .
C29 C -0.0398(2) -0.07537(17) 0.33585(18) 0.0366(9) Uani 1 1 d . . .
H29A H -0.0375 -0.0570 0.3901 0.055 Uiso 1 1 calc R . .
H29B H 0.0329 -0.0915 0.3241 0.055 Uiso 1 1 calc R . .
H29C H -0.0889 -0.1220 0.3282 0.055 Uiso 1 1 calc R . .
C8 C 0.0289(2) 0.15112(16) 0.14504(14) 0.0150(6) Uani 1 1 d . . .
C9 C -0.0153(2) 0.19840(15) 0.08253(15) 0.0146(6) Uani 1 1 d . . .
C10 C 0.0514(2) 0.20919(15) 0.02168(15) 0.0168(7) Uani 1 1 d . . .
H10 H 0.0238 0.2406 -0.0220 0.020 Uiso 1 1 calc R . .
C11 C 0.1561(2) 0.17664(15) 0.02098(15) 0.0157(6) Uani 1 1 d . A .
C17 C 0.2185(2) 0.18114(17) -0.05251(15) 0.0212(7) Uani 1 1 d . . .
C18 C 0.1575(2) 0.23180(18) -0.11865(15) 0.0318(8) Uani 1 1 d . . .
H18A H 0.0876 0.2062 -0.1345 0.048 Uiso 1 1 calc R . .
H18B H 0.2007 0.2342 -0.1634 0.048 Uiso 1 1 calc R . .
H18C H 0.1456 0.2871 -0.0998 0.048 Uiso 1 1 calc R . .
C19 C 0.2299(2) 0.09390(17) -0.08379(16) 0.0324(8) Uani 1 1 d . . .
H19A H 0.2740 0.0614 -0.0452 0.049 Uiso 1 1 calc R . .
H19B H 0.2649 0.0957 -0.1325 0.049 Uiso 1 1 calc R . .
H19C H 0.1580 0.0692 -0.0936 0.049 Uiso 1 1 calc R . .
C20 C 0.3313(2) 0.21999(18) -0.03484(16) 0.0343(8) Uani 1 1 d . . .
H20A H 0.3233 0.2749 -0.0140 0.051 Uiso 1 1 calc R . .
H20B H 0.3675 0.2230 -0.0830 0.051 Uiso 1 1 calc R . .
H20C H 0.3746 0.1867 0.0036 0.051 Uiso 1 1 calc R . .
C12 C 0.1956(2) 0.13486(16) 0.08852(15) 0.0169(7) Uani 1 1 d . . .
C7 C 0.1343(2) 0.11987(15) 0.15154(14) 0.0144(6) Uani 1 1 d . A .
C13 C -0.1309(2) 0.23399(16) 0.07821(15) 0.0189(7) Uani 1 1 d . . .
C15 C -0.2146(2) 0.16454(17) 0.07352(16) 0.0276(8) Uani 1 1 d . . .
H15A H -0.2038 0.1297 0.0287 0.041 Uiso 1 1 calc R . .
H15B H -0.2878 0.1875 0.0674 0.041 Uiso 1 1 calc R . .
H15C H -0.2055 0.1322 0.1215 0.041 Uiso 1 1 calc R . .
C16 C -0.1563(2) 0.28786(17) 0.00565(16) 0.0316(8) Uani 1 1 d . . .
H16A H -0.1026 0.3315 0.0056 0.047 Uiso 1 1 calc R . .
H16B H -0.2286 0.3116 0.0067 0.047 Uiso 1 1 calc R . .
H16C H -0.1540 0.2548 -0.0415 0.047 Uiso 1 1 calc R . .
C14 C -0.1450(2) 0.28822(17) 0.15035(16) 0.0315(8) Uani 1 1 d . . .
H14A H -0.1332 0.2554 0.1979 0.047 Uiso 1 1 calc R . .
H14B H -0.2184 0.3108 0.1463 0.047 Uiso 1 1 calc R . .
H14C H -0.0923 0.3327 0.1524 0.047 Uiso 1 1 calc R . .
C1 C 0.1357(2) -0.04460(17) 0.17736(16) 0.0218(7) Uani 1 1 d . . .
H1 H 0.1489 -0.0953 0.2030 0.026 Uiso 1 1 calc R A .
C2 C 0.0855(2) -0.05332(19) 0.10680(16) 0.0361(8) Uani 1 1 d . A .
H2A H 0.0679 -0.0068 0.0754 0.043 Uiso 1 1 calc R . .
H2B H 0.0671 -0.1061 0.0874 0.043 Uiso 1 1 calc R . .
C1A C 0.4107(6) -0.0346(4) 0.1398(4) 0.0289(9) Uani 0.455(3) 1 d PD A 1
H1A H 0.3544 -0.0782 0.1390 0.035 Uiso 0.455(3) 1 calc PR A 1
C2A C 0.5035(10) -0.0648(10) 0.1972(9) 0.0289(9) Uani 0.455(3) 1 d PD A 1
H2AA H 0.5613 -0.0241 0.2020 0.043 Uiso 0.455(3) 1 calc PR A 1
H2AB H 0.5317 -0.1160 0.1781 0.043 Uiso 0.455(3) 1 calc PR A 1
H2AC H 0.4769 -0.0738 0.2484 0.043 Uiso 0.455(3) 1 calc PR A 1
C3A C 0.4470(5) -0.0335(4) 0.0570(3) 0.0289(9) Uani 0.455(3) 1 d PD A 1
H3AA H 0.3839 -0.0253 0.0192 0.043 Uiso 0.455(3) 1 calc PR A 1
H3AB H 0.4817 -0.0854 0.0465 0.043 Uiso 0.455(3) 1 calc PR A 1
H3AC H 0.4986 0.0110 0.0525 0.043 Uiso 0.455(3) 1 calc PR A 1
C1B C 0.4381(4) -0.0123(4) 0.1391(4) 0.0289(9) Uani 0.545(3) 1 d PD A 2
H1B H 0.4831 0.0199 0.1048 0.035 Uiso 0.545(3) 1 calc PR A 2
C2B C 0.5167(9) -0.0538(8) 0.2006(7) 0.0289(9) Uani 0.545(3) 1 d PD A 2
H2BA H 0.5599 -0.0124 0.2302 0.043 Uiso 0.545(3) 1 calc PR A 2
H2BB H 0.5647 -0.0902 0.1748 0.043 Uiso 0.545(3) 1 calc PR A 2
H2BC H 0.4757 -0.0853 0.2362 0.043 Uiso 0.545(3) 1 calc PR A 2
C3B C 0.3718(4) -0.0709(3) 0.0866(3) 0.0289(9) Uani 0.545(3) 1 d PD A 2
H3BA H 0.3287 -0.1055 0.1183 0.043 Uiso 0.545(3) 1 calc PR A 2
H3BB H 0.4202 -0.1049 0.0586 0.043 Uiso 0.545(3) 1 calc PR A 2
H3BC H 0.3235 -0.0403 0.0490 0.043 Uiso 0.545(3) 1 calc PR A 2
C24 C 0.4401(9) 0.1365(7) 0.2213(7) 0.0357(7) Uani 0.455(3) 1 d PD A 1
H24 H 0.4922 0.1075 0.2596 0.043 Uiso 0.455(3) 1 calc PR A 1
C25 C 0.3762(9) 0.1968(6) 0.2682(6) 0.0357(7) Uani 0.455(3) 1 d PD A 1
H25A H 0.3186 0.2220 0.2335 0.054 Uiso 0.455(3) 1 calc PR A 1
H25B H 0.4252 0.2390 0.2909 0.054 Uiso 0.455(3) 1 calc PR A 1
H25C H 0.3441 0.1675 0.3101 0.054 Uiso 0.455(3) 1 calc PR A 1
C26 C 0.5080(7) 0.1842(5) 0.1658(6) 0.0357(7) Uani 0.455(3) 1 d PD A 1
H26A H 0.5441 0.1459 0.1331 0.054 Uiso 0.455(3) 1 calc PR A 1
H26B H 0.5624 0.2170 0.1965 0.054 Uiso 0.455(3) 1 calc PR A 1
H26C H 0.4604 0.2200 0.1325 0.054 Uiso 0.455(3) 1 calc PR A 1
C24A C 0.4426(7) 0.1335(6) 0.2221(7) 0.0357(7) Uani 0.545(3) 1 d PD A 2
H24A H 0.4812 0.1074 0.2692 0.043 Uiso 0.545(3) 1 calc PR A 2
C25A C 0.3818(7) 0.2079(5) 0.2500(5) 0.0357(7) Uani 0.545(3) 1 d PD A 2
H25D H 0.3361 0.2311 0.2060 0.054 Uiso 0.545(3) 1 calc PR A 2
H25E H 0.4341 0.2488 0.2710 0.054 Uiso 0.545(3) 1 calc PR A 2
H25F H 0.3364 0.1912 0.2909 0.054 Uiso 0.545(3) 1 calc PR A 2
C26A C 0.5284(6) 0.1571(4) 0.1669(5) 0.0357(7) Uani 0.545(3) 1 d PD A 2
H26D H 0.5675 0.1082 0.1528 0.054 Uiso 0.545(3) 1 calc PR A 2
H26E H 0.5794 0.1959 0.1931 0.054 Uiso 0.545(3) 1 calc PR A 2
H26F H 0.4927 0.1820 0.1196 0.054 Uiso 0.545(3) 1 calc PR A 2

loop_
_atom_site_aniso_label
_atom_site_aniso_U_11
_atom_site_aniso_U_22
_atom_site_aniso_U_33
_atom_site_aniso_U_23
_atom_site_aniso_U_13
_atom_site_aniso_U_12
Rh1 0.01355(12) 0.01594(12) 0.01268(12) 0.00050(11) 0.00174(9) 0.00084(11)
P1 0.0156(4) 0.0215(4) 0.0132(4) 0.0005(3) 0.0038(3) 0.0014(3)
P2 0.0141(4) 0.0293(5) 0.0185(4) 0.0059(4) 0.0028(3) 0.0048(4)
O3 0.0249(12) 0.0245(11) 0.0157(11) 0.0039(9) -0.0003(9) 0.0078(9)
O1 0.0132(11) 0.0307(12) 0.0139(11) 0.0053(9) 0.0058(8) 0.0047(9)
O2 0.0128(11) 0.0363(12) 0.0169(11) 0.0107(9) 0.0046(8) 0.0061(9)
C3 0.0210(17) 0.0286(19) 0.0187(16) 0.0049(14) 0.0005(13) 0.0069(15)
C4 0.036(2) 0.049(2) 0.0238(18) 0.0143(17) 0.0004(15) 0.0091(18)
C6 0.033(2) 0.0264(19) 0.037(2) 0.0056(15) 0.0004(16) 0.0046(15)
C5 0.0251(18) 0.0336(19) 0.0226(18) -0.0008(14) -0.0013(14) 0.0023(15)
C30 0.0203(17) 0.0261(18) 0.0178(16) -0.0016(14) 0.0027(13) 0.0075(14)
C32 0.038(2) 0.0257(19) 0.0312(19) -0.0079(15) 0.0039(16) 0.0017(16)
C31 0.0324(19) 0.037(2) 0.0180(17) -0.0033(15) 0.0045(14) 0.0074(16)
C27 0.0182(17) 0.0319(18) 0.0196(17) -0.0036(14) 0.0054(13) -0.0064(14)
C28 0.0185(17) 0.049(2) 0.0329(19) 0.0029(16) 0.0092(15) -0.0074(15)
C29 0.034(2) 0.030(2) 0.047(2) 0.0074(16) 0.0134(17) -0.0087(16)
C8 0.0149(16) 0.0187(16) 0.0116(15) -0.0023(13) 0.0020(12) -0.0028(13)
C9 0.0144(16) 0.0136(16) 0.0155(16) -0.0025(12) -0.0007(13) -0.0005(12)
C10 0.0188(17) 0.0161(16) 0.0142(16) 0.0033(12) -0.0049(13) -0.0004(13)
C11 0.0152(16) 0.0163(16) 0.0156(16) 0.0014(12) 0.0018(13) -0.0010(13)
C17 0.0186(17) 0.0283(18) 0.0172(16) 0.0053(14) 0.0038(13) 0.0020(14)
C18 0.0290(19) 0.047(2) 0.0206(18) 0.0095(16) 0.0089(15) 0.0050(16)
C19 0.033(2) 0.044(2) 0.0215(18) -0.0007(16) 0.0110(15) 0.0082(17)
C20 0.0226(19) 0.051(2) 0.0302(19) 0.0171(16) 0.0079(15) -0.0051(16)
C12 0.0111(16) 0.0199(17) 0.0195(16) -0.0013(13) 0.0005(13) 0.0025(13)
C7 0.0133(16) 0.0153(16) 0.0148(16) -0.0007(12) 0.0018(12) -0.0020(12)
C13 0.0134(16) 0.0241(17) 0.0187(17) 0.0013(13) -0.0004(13) 0.0038(13)
C15 0.0155(17) 0.039(2) 0.0284(19) 0.0004(15) 0.0024(14) 0.0030(15)
C16 0.0220(18) 0.039(2) 0.033(2) 0.0092(16) 0.0000(15) 0.0132(15)
C14 0.0290(19) 0.034(2) 0.0313(19) -0.0050(15) 0.0013(15) 0.0147(16)
C1 0.0198(16) 0.0181(16) 0.0285(18) -0.0037(15) 0.0079(14) -0.0043(14)
C2 0.045(2) 0.034(2) 0.0287(19) -0.0061(17) 0.0031(16) -0.0184(17)
C1A 0.0210(18) 0.041(2) 0.0249(13) -0.0002(13) 0.0047(11) 0.0125(15)
C2A 0.0210(18) 0.041(2) 0.0249(13) -0.0002(13) 0.0047(11) 0.0125(15)
C3A 0.0210(18) 0.041(2) 0.0249(13) -0.0002(13) 0.0047(11) 0.0125(15)
C1B 0.0210(18) 0.041(2) 0.0249(13) -0.0002(13) 0.0047(11) 0.0125(15)
C2B 0.0210(18) 0.041(2) 0.0249(13) -0.0002(13) 0.0047(11) 0.0125(15)
C3B 0.0210(18) 0.041(2) 0.0249(13) -0.0002(13) 0.0047(11) 0.0125(15)
C24 0.0243(14) 0.0387(18) 0.0429(16) 0.0170(14) -0.0031(11) -0.0110(12)
C25 0.0243(14) 0.0387(18) 0.0429(16) 0.0170(14) -0.0031(11) -0.0110(12)
C26 0.0243(14) 0.0387(18) 0.0429(16) 0.0170(14) -0.0031(11) -0.0110(12)
C24A 0.0243(14) 0.0387(18) 0.0429(16) 0.0170(14) -0.0031(11) -0.0110(12)
C25A 0.0243(14) 0.0387(18) 0.0429(16) 0.0170(14) -0.0031(11) -0.0110(12)
C26A 0.0243(14) 0.0387(18) 0.0429(16) 0.0170(14) -0.0031(11) -0.0110(12)

loop_
_atom_type_symbol
_atom_type_description
_atom_type_scat_dispersion_real
_atom_type_scat_dispersion_imag
_atom_type_scat_source
C C 0.0033 0.0016 'International Tables Vol C Tables 4.2.6.8 and 6.1.1.4'
H H 0.0000 0.0000 'International Tables Vol C Tables 4.2.6.8 and 6.1.1.4'
O O 0.0106 0.0060 'International Tables Vol C Tables 4.2.6.8 and 6.1.1.4'
P P 0.1023 0.0942 'International Tables Vol C Tables 4.2.6.8 and 6.1.1.4'
Rh Rh -1.1178 0.9187 'International Tables Vol C Tables 4.2.6.8 and 6.1.1.4'

loop_
_geom_angle_atom_site_label_1
_geom_angle_atom_site_label_2
_geom_angle_atom_site_label_3
_geom_angle
C1 Rh1 C7 85.77(12)
C1 Rh1 O3 110.36(10)
C7 Rh1 O3 159.69(8)
C1 Rh1 P1 90.96(8)
C7 Rh1 P1 80.07(8)
O3 Rh1 P1 87.17(6)
C1 Rh1 P2 91.76(8)
C7 Rh1 P2 79.57(8)
O3 Rh1 P2 111.08(6)
P1 Rh1 P2 159.20(3)
O1 P1 C30 99.80(11)
O1 P1 C27 100.78(11)
C30 P1 C27 108.56(13)
O1 P1 Rh1 105.23(7)
C30 P1 Rh1 117.24(9)
C27 P1 Rh1 121.33(10)
O2 P2 C1B 96.9(2)
O2 P2 C24A 103.3(4)
C1B P2 C24A 98.9(4)
O2 P2 C24 102.0(5)
C1B P2 C24 100.3(4)
C24A P2 C24 1.8(9)
O2 P2 C1A 99.2(2)
C1B P2 C1A 15.4(3)
C24A P2 C1A 112.8(4)
C24 P2 C1A 114.3(5)
O2 P2 Rh1 103.96(7)
C1B P2 Rh1 135.9(2)
C24A P2 Rh1 113.0(3)
C24 P2 Rh1 112.4(3)
C1A P2 Rh1 121.2(2)
C3 O3 Rh1 134.66(15)
C8 O1 P1 115.69(16)
C12 O2 P2 116.28(16)
O3 C3 C5 111.4(2)
O3 C3 C6 109.7(2)
C5 C3 C6 110.5(2)
O3 C3 C4 106.9(2)
C5 C3 C4 108.7(2)
C6 C3 C4 109.5(2)
C3 C4 H4A 109.5
C3 C4 H4B 109.5
H4A C4 H4B 109.5
C3 C4 H4C 109.5
H4A C4 H4C 109.5
H4B C4 H4C 109.5
C3 C6 H6A 109.5
C3 C6 H6B 109.5
H6A C6 H6B 109.5
C3 C6 H6C 109.5
H6A C6 H6C 109.5
H6B C6 H6C 109.5
C3 C5 H5A 109.5
C3 C5 H5B 109.5
H5A C5 H5B 109.5
C3 C5 H5C 109.5
H5A C5 H5C 109.5
H5B C5 H5C 109.5
C31 C30 C32 110.7(2)
C31 C30 P1 113.80(19)
C32 C30 P1 108.34(18)
C31 C30 H30 108.0
C32 C30 H30 108.0
P1 C30 H30 108.0
C30 C32 H32A 109.5
C30 C32 H32B 109.5
H32A C32 H32B 109.5
C30 C32 H32C 109.5
H32A C32 H32C 109.5
H32B C32 H32C 109.5
C30 C31 H31A 109.5
C30 C31 H31B 109.5
H31A C31 H31B 109.5
C30 C31 H31C 109.5
H31A C31 H31C 109.5
H31B C31 H31C 109.5
C29 C27 C28 112.5(2)
C29 C27 P1 112.36(19)
C28 C27 P1 114.0(2)
C29 C27 H27 105.7
C28 C27 H27 105.7
P1 C27 H27 105.7
C27 C28 H28A 109.5
C27 C28 H28B 109.5
H28A C28 H28B 109.5
C27 C28 H28C 109.5
H28A C28 H28C 109.5
H28B C28 H28C 109.5
C27 C29 H29A 109.5
C27 C29 H29B 109.5
H29A C29 H29B 109.5
C27 C29 H29C 109.5
H29A C29 H29C 109.5
H29B C29 H29C 109.5
C9 C8 C7 124.2(2)
C9 C8 O1 118.3(2)
C7 C8 O1 117.4(2)
C8 C9 C10 115.4(2)
C8 C9 C13 123.0(2)
C10 C9 C13 121.6(2)
C9 C10 C11 124.5(2)
C9 C10 H10 117.7
C11 C10 H10 117.7
C12 C11 C10 115.6(2)
C12 C11 C17 122.7(2)
C10 C11 C17 121.5(2)
C19 C17 C20 110.0(2)
C19 C17 C11 108.1(2)
C20 C17 C11 111.9(2)
C19 C17 C18 107.3(2)
C20 C17 C18 107.2(2)
C11 C17 C18 112.3(2)
C17 C18 H18A 109.5
C17 C18 H18B 109.5
H18A C18 H18B 109.5
C17 C18 H18C 109.5
H18A C18 H18C 109.5
H18B C18 H18C 109.5
C17 C19 H19A 109.5
C17 C19 H19B 109.5
H19A C19 H19B 109.5
C17 C19 H19C 109.5
H19A C19 H19C 109.5
H19B C19 H19C 109.5
C17 C20 H20A 109.5
C17 C20 H20B 109.5
H20A C20 H20B 109.5
C17 C20 H20C 109.5
H20A C20 H20C 109.5
H20B C20 H20C 109.5
C11 C12 C7 123.7(2)
C11 C12 O2 119.5(2)
C7 C12 O2 116.7(2)
C8 C7 C12 116.3(2)
C8 C7 Rh1 121.53(19)
C12 C7 Rh1 121.99(19)
C16 C13 C15 107.3(2)
C16 C13 C9 112.1(2)
C15 C13 C9 109.9(2)
C16 C13 C14 106.8(2)
C15 C13 C14 110.0(2)
C9 C13 C14 110.6(2)
C13 C15 H15A 109.5
C13 C15 H15B 109.5
H15A C15 H15B 109.5
C13 C15 H15C 109.5
H15A C15 H15C 109.5
H15B C15 H15C 109.5
C13 C16 H16A 109.5
C13 C16 H16B 109.5
H16A C16 H16B 109.5
C13 C16 H16C 109.5
H16A C16 H16C 109.5
H16B C16 H16C 109.5
C13 C14 H14A 109.5
C13 C14 H14B 109.5
H14A C14 H14B 109.5
C13 C14 H14C 109.5
H14A C14 H14C 109.5
H14B C14 H14C 109.5
C2 C1 Rh1 135.6(2)
C2 C1 H1 112.2
Rh1 C1 H1 112.2
C1 C2 H2A 120.0
C1 C2 H2B 120.0
H2A C2 H2B 120.0
C2A C1A C3A 109.6(8)
C2A C1A P2 111.7(8)
C3A C1A P2 119.1(5)
C2A C1A H1A 105.1
C3A C1A H1A 105.1
P2 C1A H1A 105.1
C3B C1B C2B 113.9(6)
C3B C1B P2 107.2(4)
C2B C1B P2 115.0(7)
C3B C1B H1B 106.7
C2B C1B H1B 106.7
P2 C1B H1B 106.7
C1B C2B H2BA 109.5
C1B C2B H2BB 109.5
H2BA C2B H2BB 109.5
C1B C2B H2BC 109.5
H2BA C2B H2BC 109.5
H2BB C2B H2BC 109.5
C1B C3B H3BA 109.5
C1B C3B H3BB 109.5
H3BA C3B H3BB 109.5
C1B C3B H3BC 109.5
H3BA C3B H3BC 109.5
H3BB C3B H3BC 109.5
C25 C24 C26 109.5(8)
C25 C24 P2 108.0(8)
C26 C24 P2 117.7(7)
C25 C24 H24 107.0
C26 C24 H24 107.0
P2 C24 H24 107.0
C25A C24A C26A 112.4(7)
C25A C24A P2 109.3(7)
C26A C24A P2 112.4(6)
C25A C24A H24A 107.5
C26A C24A H24A 107.5
P2 C24A H24A 107.5
C24A C25A H25D 109.5
C24A C25A H25E 109.5
H25D C25A H25E 109.5
C24A C25A H25F 109.5
H25D C25A H25F 109.5
H25E C25A H25F 109.5
C24A C26A H26D 109.5
C24A C26A H26E 109.5
H26D C26A H26E 109.5
C24A C26A H26F 109.5
H26D C26A H26F 109.5
H26E C26A H26F 109.5

loop_
_geom_bond_atom_site_label_1
_geom_bond_atom_site_label_2
_geom_bond_distance
Rh1 C1 1.993(3)
Rh1 C7 2.032(3)
Rh1 O3 2.052(2)
Rh1 P1 2.2857(13)
Rh1 P2 2.3081(12)
P1 O1 1.6489(18)
P1 C30 1.834(3)
P1 C27 1.837(3)
P2 O2 1.6555(19)
P2 C1B 1.823(5)
P2 C24A 1.846(6)
P2 C24 1.855(6)
P2 C1A 1.892(6)
O3 C3 1.419(3)
O1 C8 1.414(3)
O2 C12 1.407(3)
C3 C5 1.536(4)
C3 C6 1.537(4)
C3 C4 1.545(4)
C4 H4A 0.9800
C4 H4B 0.9800
C4 H4C 0.9800
C6 H6A 0.9800
C6 H6B 0.9800
C6 H6C 0.9800
C5 H5A 0.9800
C5 H5B 0.9800
C5 H5C 0.9800
C30 C31 1.537(3)
C30 C32 1.538(4)
C30 H30 1.0000
C32 H32A 0.9800
C32 H32B 0.9800
C32 H32C 0.9800
C31 H31A 0.9800
C31 H31B 0.9800
C31 H31C 0.9800
C27 C29 1.537(4)
C27 C28 1.539(4)
C27 H27 1.0000
C28 H28A 0.9800
C28 H28B 0.9800
C28 H28C 0.9800
C29 H29A 0.9800
C29 H29B 0.9800
C29 H29C 0.9800
C8 C9 1.398(3)
C8 C7 1.400(3)
C9 C10 1.405(3)
C9 C13 1.545(3)
C10 C11 1.407(3)
C10 H10 0.9500
C11 C12 1.399(3)
C11 C17 1.545(3)
C17 C19 1.543(4)
C17 C20 1.543(4)
C17 C18 1.550(3)
C18 H18A 0.9800
C18 H18B 0.9800
C18 H18C 0.9800
C19 H19A 0.9800
C19 H19B 0.9800
C19 H19C 0.9800
C20 H20A 0.9800
C20 H20B 0.9800
C20 H20C 0.9800
C12 C7 1.403(3)
C13 C16 1.540(3)
C13 C15 1.541(4)
C13 C14 1.552(3)
C15 H15A 0.9800
C15 H15B 0.9800
C15 H15C 0.9800
C16 H16A 0.9800
C16 H16B 0.9800
C16 H16C 0.9800
C14 H14A 0.9800
C14 H14B 0.9800
C14 H14C 0.9800
C1 C2 1.320(4)
C1 H1 0.9500
C2 H2A 0.9500
C2 H2B 0.9500
C1A C2A 1.530(6)
C1A C3A 1.535(6)
C1A H1A 1.0000
C2A H2AA 0.9800
C2A H2AB 0.9800
C2A H2AC 0.9800
C3A H3AA 0.9800
C3A H3AB 0.9800
C3A H3AC 0.9800
C1B C3B 1.511(6)
C1B C2B 1.532(6)
C1B H1B 1.0000
C2B H2BA 0.9800
C2B H2BB 0.9800
C2B H2BC 0.9800
C3B H3BA 0.9800
C3B H3BB 0.9800
C3B H3BC 0.9800
C24 C25 1.543(7)
C24 C26 1.546(7)
C24 H24 1.0000
C25 H25A 0.9800
C25 H25B 0.9800
C25 H25C 0.9800
C26 H26A 0.9800
C26 H26B 0.9800
C26 H26C 0.9800
C24A C25A 1.537(6)
C24A C26A 1.541(6)
C24A H24A 1.0000
C25A H25D 0.9800
C25A H25E 0.9800
C25A H25F 0.9800
C26A H26D 0.9800
C26A H26E 0.9800
C26A H26F 0.9800

loop_
_geom_torsion_atom_site_label_1
_geom_torsion_atom_site_label_2
_geom_torsion_atom_site_label_3
_geom_torsion_atom_site_label_4
_geom_torsion
C1 Rh1 P1 O1 -83.77(11)
C7 Rh1 P1 O1 1.76(10)
O3 Rh1 P1 O1 165.89(8)
P2 Rh1 P1 O1 13.74(11)
C1 Rh1 P1 C30 166.43(13)
C7 Rh1 P1 C30 -108.03(13)
O3 Rh1 P1 C30 56.09(12)
P2 Rh1 P1 C30 -96.05(13)
C1 Rh1 P1 C27 29.35(13)
C7 Rh1 P1 C27 114.88(13)
O3 Rh1 P1 C27 -80.99(12)
P2 Rh1 P1 C27 126.86(13)
C1 Rh1 P2 O2 75.43(12)
C7 Rh1 P2 O2 -9.95(10)
O3 Rh1 P2 O2 -171.93(9)
P1 Rh1 P2 O2 -21.94(12)
C1 Rh1 P2 C1B -40.4(3)
C7 Rh1 P2 C1B -125.7(3)
O3 Rh1 P2 C1B 72.3(3)
P1 Rh1 P2 C1B -137.7(3)
C1 Rh1 P2 C24A -173.3(5)
C7 Rh1 P2 C24A 101.4(5)
O3 Rh1 P2 C24A -60.6(5)
P1 Rh1 P2 C24A 89.4(5)
C1 Rh1 P2 C24 -175.1(5)
C7 Rh1 P2 C24 99.6(5)
O3 Rh1 P2 C24 -62.4(5)
P1 Rh1 P2 C24 87.6(5)
C1 Rh1 P2 C1A -34.7(3)
C7 Rh1 P2 C1A -120.1(3)
O3 Rh1 P2 C1A 77.9(3)
P1 Rh1 P2 C1A -132.1(3)
C1 Rh1 O3 C3 68.1(2)
C7 Rh1 O3 C3 -151.0(3)
P1 Rh1 O3 C3 158.1(2)
P2 Rh1 O3 C3 -32.2(2)
C30 P1 O1 C8 119.42(18)
C27 P1 O1 C8 -129.38(18)
Rh1 P1 O1 C8 -2.48(17)
C1B P2 O2 C12 153.0(2)
C24A P2 O2 C12 -106.1(3)
C24 P2 O2 C12 -104.9(4)
C1A P2 O2 C12 137.6(3)
Rh1 P2 O2 C12 12.12(18)
Rh1 O3 C3 C5 67.6(3)
Rh1 O3 C3 C6 -55.0(3)
Rh1 O3 C3 C4 -173.73(17)
O1 P1 C30 C31 166.56(19)
C27 P1 C30 C31 61.6(2)
Rh1 P1 C30 C31 -80.6(2)
O1 P1 C30 C32 -69.9(2)
C27 P1 C30 C32 -174.88(18)
Rh1 P1 C30 C32 43.0(2)
O1 P1 C27 C29 170.98(19)
C30 P1 C27 C29 -84.7(2)
Rh1 P1 C27 C29 55.6(2)
O1 P1 C27 C28 -59.5(2)
C30 P1 C27 C28 44.7(2)
Rh1 P1 C27 C28 -174.95(16)
P1 O1 C8 C9 -179.84(18)
P1 O1 C8 C7 1.9(3)
C7 C8 C9 C10 4.1(4)
O1 C8 C9 C10 -174.1(2)
C7 C8 C9 C13 -178.2(2)
O1 C8 C9 C13 3.6(4)
C8 C9 C10 C11 -0.5(4)
C13 C9 C10 C11 -178.2(2)
C9 C10 C11 C12 -3.6(4)
C9 C10 C11 C17 171.6(2)
C12 C11 C17 C19 62.4(3)
C10 C11 C17 C19 -112.4(3)
C12 C11 C17 C20 -58.9(3)
C10 C11 C17 C20 126.3(3)
C12 C11 C17 C18 -179.4(2)
C10 C11 C17 C18 5.8(4)
C10 C11 C12 C7 4.7(4)
C17 C11 C12 C7 -170.4(2)
C10 C11 C12 O2 -178.6(2)
C17 C11 C12 O2 6.3(4)
P2 O2 C12 C11 175.85(19)
P2 O2 C12 C7 -7.2(3)
C9 C8 C7 C12 -3.1(4)
O1 C8 C7 C12 175.0(2)
C9 C8 C7 Rh1 -178.3(2)
O1 C8 C7 Rh1 -0.2(3)
C11 C12 C7 C8 -1.5(4)
O2 C12 C7 C8 -178.3(2)
C11 C12 C7 Rh1 173.6(2)
O2 C12 C7 Rh1 -3.2(3)
C1 Rh1 C7 C8 90.6(2)
O3 Rh1 C7 C8 -53.0(4)
P1 Rh1 C7 C8 -1.08(19)
P2 Rh1 C7 C8 -176.8(2)
C1 Rh1 C7 C12 -84.2(2)
O3 Rh1 C7 C12 132.1(2)
P1 Rh1 C7 C12 -176.0(2)
P2 Rh1 C7 C12 8.3(2)
C8 C9 C13 C16 176.5(2)
C10 C9 C13 C16 -5.9(3)
C8 C9 C13 C15 -64.3(3)
C10 C9 C13 C15 113.3(3)
C8 C9 C13 C14 57.4(3)
C10 C9 C13 C14 -125.0(3)
C7 Rh1 C1 C2 -0.5(3)
O3 Rh1 C1 C2 166.8(3)
P1 Rh1 C1 C2 79.5(3)
P2 Rh1 C1 C2 -79.9(3)
O2 P2 C1A C2A 151.9(6)
C1B P2 C1A C2A 69.4(16)
C24A P2 C1A C2A 43.1(8)
C24 P2 C1A C2A 44.1(8)
Rh1 P2 C1A C2A -95.5(6)
O2 P2 C1A C3A 22.5(6)
C1B P2 C1A C3A -60.0(13)
C24A P2 C1A C3A -86.3(7)
C24 P2 C1A C3A -85.2(8)
Rh1 P2 C1A C3A 135.1(5)
O2 P2 C1B C3B -64.8(5)
C24A P2 C1B C3B -169.5(6)
C24 P2 C1B C3B -168.4(6)
C1A P2 C1B C3B 34.9(12)
Rh1 P2 C1B C3B 53.5(6)
O2 P2 C1B C2B 167.4(5)
C24A P2 C1B C2B 62.6(7)
C24 P2 C1B C2B 63.8(7)
C1A P2 C1B C2B -93.0(17)
Rh1 P2 C1B C2B -74.3(5)
O2 P2 C24 C25 88.8(9)
C1B P2 C24 C25 -171.8(8)
C24A P2 C24 C25 -133(22)
C1A P2 C24 C25 -165.2(7)
Rh1 P2 C24 C25 -22.0(10)
O2 P2 C24 C26 -35.8(10)
C1B P2 C24 C26 63.6(10)
C24A P2 C24 C26 102(21)
C1A P2 C24 C26 70.2(11)
Rh1 P2 C24 C26 -146.6(7)
O2 P2 C24A C25A 72.9(7)
C1B P2 C24A C25A 172.3(7)
C24 P2 C24A C25A 31(21)
C1A P2 C24A C25A 179.1(6)
Rh1 P2 C24A C25A -38.8(9)
O2 P2 C24A C26A -52.6(8)
C1B P2 C24A C26A 46.8(8)
C24 P2 C24A C26A -95(22)
C1A P2 C24A C26A 53.6(9)
Rh1 P2 C24A C26A -164.3(6)
